data_4347217
loop_
_publ_author_name
'Jarenmark, Martin'
'Carlstr\"om, G\"oran'
'Fredin, Lisa A.'
'Hedberg Wallenstein, Joachim'
'Doverbratt, Isa'
'Abrahamsson, Maria'
'Persson, Petter'

_publ_section_title
;
 Diastereomerization Dynamics of a Bistridentate Ru(II) Complex.
;
_journal_issue 6
_journal_name_full 'Inorganic chemistry'
_journal_page_first 3015
_journal_page_last 3022
_journal_paper_doi 10.1021/acs.inorgchem.5b02893
_journal_volume 55
_journal_year 2016
_chemical_formula_sum 'C42 H28 F12 N8 P2 Ru'
_chemical_formula_weight 1035.8
_space_group_IT_number 14
_space_group_name_Hall '-P 2ybc'
_space_group_name_H-M_alt 'P 1 21/c 1'
_symmetry_cell_setting monoclinic
_symmetry_Int_Tables_number 14
_symmetry_space_group_name_Hall '-P 2ybc'
_symmetry_space_group_name_H-M 'P 1 21/c 1'
_cell_angle_alpha 90
_cell_angle_beta 117.855(5)
_cell_angle_gamma 90
_cell_formula_units_Z 4
_cell_length_a 13.2122(5)
_cell_length_b 28.5949(15)
_cell_length_c 12.4314(7)
_cell_measurement_reflns_used 3131
_cell_measurement_temperature 293
_cell_measurement_theta_max 29.41
_cell_measurement_theta_min 2.75
_cell_volume 4152.4(4)
_computing_cell_refinement
;
CrysAlisPro, Agilent Technologies,
Version 1.171.35.19 (release 27-10-2011 CrysAlis171 .NET)
(compiled Oct 27 2011,15:02:11)
;
_computing_data_collection
;
CrysAlisPro, Agilent Technologies,
Version 1.171.35.19 (release 27-10-2011 CrysAlis171 .NET)
(compiled Oct 27 2011,15:02:11)
;
_computing_data_reduction
;
CrysAlisPro, Agilent Technologies,
Version 1.171.35.19 (release 27-10-2011 CrysAlis171 .NET)
(compiled Oct 27 2011,15:02:11)
;
_computing_molecular_graphics 'Diamond Version 3'
_computing_structure_refinement Jana2006
_computing_structure_solution 'Charge flipping, Superflip'
_diffrn_ambient_temperature 293
_diffrn_detector_area_resol_mean 16.1829
_diffrn_measured_fraction_theta_full 0.98
_diffrn_measured_fraction_theta_max 0.88
_diffrn_measurement_device 'four-circle diffractometer'
_diffrn_measurement_device_type 'Xcalibur, Sapphire3'
_diffrn_measurement_method '\w scans'
_diffrn_radiation_monochromator graphite
_diffrn_radiation_probe x-ray
_diffrn_radiation_source 'Enhance (Mo) X-ray Source'
_diffrn_radiation_type 'Mo K\a'
_diffrn_radiation_wavelength 0.7107
_diffrn_reflns_av_R_equivalents 0.1621
_diffrn_reflns_av_unetI/netI 0.2558
_diffrn_reflns_limit_h_max 18
_diffrn_reflns_limit_h_min -17
_diffrn_reflns_limit_k_max 37
_diffrn_reflns_limit_k_min -38
_diffrn_reflns_limit_l_max 16
_diffrn_reflns_limit_l_min -16
_diffrn_reflns_number 33915
_diffrn_reflns_theta_full 27.79
_diffrn_reflns_theta_max 29.46
_diffrn_reflns_theta_min 2.76
_exptl_absorpt_coefficient_mu 0.552
_exptl_absorpt_correction_T_max 1
_exptl_absorpt_correction_T_min 0.942
_exptl_absorpt_correction_type multi-scan
_exptl_absorpt_process_details
;
CrysAlisPro, Agilent Technologies,
Version 1.171.35.19 (release 27-10-2011 CrysAlis171 .NET)
(compiled Oct 27 2011,15:02:11)
Empirical absorption correction using spherical harmonics,
 implemented in SCALE3 ABSPACK scaling algorithm.
;
_exptl_crystal_colour 'Dark red'
_exptl_crystal_density_diffrn 1.6568
_exptl_crystal_description Block
_exptl_crystal_F_000 2072
_exptl_crystal_size_max 0.16
_exptl_crystal_size_mid 0.09
_exptl_crystal_size_min 0.07
_refine_diff_density_max 2.11
_refine_diff_density_min -0.76
_refine_ls_extinction_method none
_refine_ls_goodness_of_fit_gt 1.92
_refine_ls_goodness_of_fit_ref 1.19
_refine_ls_hydrogen_treatment constr
_refine_ls_number_constraints 100
_refine_ls_number_parameters 418
_refine_ls_number_reflns 10158
_refine_ls_number_restraints 0
_refine_ls_R_factor_all 0.3028
_refine_ls_R_factor_gt 0.1057
_refine_ls_shift/su_max 0.0452
_refine_ls_shift/su_mean 0.0057
_refine_ls_structure_factor_coef Fsqd
_refine_ls_weighting_details w=1/(\s^2^(I)+0.0081000002I^2^)
_refine_ls_weighting_scheme sigma
_refine_ls_wR_factor_gt 0.2532
_refine_ls_wR_factor_ref 0.3427
_reflns_number_gt 2295
_reflns_number_total 10158
_reflns_threshold_expression I>3\s(I)
_cod_data_source_file ic5b02893_si_002.cif
_cod_data_source_block I
_cod_depositor_comments
;
The following automatic conversions were performed:

data item '_diffrn_radiation_probe' value 'X-ray' was changed to
'x-ray' in accordance with the
/home/saulius/struct/COD-crude-data/automatic-downloads/DataCite-retrospective/ACS/depositions/lib/dictionaries/cif_core.dic
dictionary named 'cif_core.dic' version 2.4.2 last updated on
2011-04-26.

Automatic conversion script
Id: cif_fix_values 6909 2019-04-08 15:41:33Z antanas 
;
_cod_original_sg_symbol_Hall '-P 2ycb'
_cod_original_formula_sum 'C42 H28 F12 N8 P2 Ru1'
_cod_database_code 4347217

loop_
_space_group_symop_id
_space_group_symop_operation_xyz
1 x,y,z
2 -x,y+1/2,-z+1/2
3 -x,-y,-z
4 x,-y+1/2,z+1/2

loop_
_atom_site_label
_atom_site_type_symbol
_atom_site_fract_x
_atom_site_fract_y
_atom_site_fract_z
_atom_site_adp_type
_atom_site_U_iso_or_equiv
_atom_site_site_symmetry_multiplicity
_atom_site_occupancy
_atom_site_calc_flag
Ru1 Ru 0.45336(8) 0.12433(3) 0.01466(9) Uani 0.0544(5) 4 1 d
P1 P 0.7541(3) 0.51591(17) 0.1763(4) Uani 0.081(2) 4 1 d
P2 P 0.0434(3) 0.8098(2) 0.0897(5) Uani 0.107(3) 4 1 d
F1 F 0.6697(7) 0.5256(4) 0.2301(8) Uani 0.128(6) 4 1 d
F2 F 0.8201(12) 0.4825(5) 0.2819(13) Uani 0.224(11) 4 1 d
F3 F 0.8384(7) 0.5046(4) 0.1217(10) Uani 0.149(7) 4 1 d
F4 F 0.6833(9) 0.5472(6) 0.0681(10) Uani 0.201(9) 4 1 d
F5 F 0.8297(10) 0.5561(6) 0.2505(12) Uani 0.227(10) 4 1 d
F6 F 0.6816(12) 0.4734(5) 0.1080(13) Uani 0.206(11) 4 1 d
F7 F 0.0181(13) 0.8476(6) 0.1691(18) Uani 0.260(13) 4 1 d
F8 F 0.0312(18) 0.7743(8) 0.169(2) Uani 0.39(2) 4 1 d
F9 F 0.0631(14) 0.7740(8) 0.015(2) Uani 0.337(19) 4 1 d
F10 F 0.0519(19) 0.8472(8) 0.018(3) Uani 0.37(2) 4 1 d
F11 F 0.1723(10) 0.8108(9) 0.1733(15) Uani 0.305(15) 4 1 d
F12 F -0.0852(8) 0.8071(6) 0.0093(13) Uani 0.222(9) 4 1 d
N3a N 0.5832(7) 0.1674(3) 0.0706(9) Uani 0.055(5) 4 1 d
N3b N 0.4800(8) 0.0958(3) -0.1152(9) Uani 0.058(5) 4 1 d
C10/n2a C 0.6678(9) 0.1747(4) 0.1876(12) Uani 0.072(6) 4 0.5 d
N2a/c10 N 0.6678(9) 0.1747(4) 0.1876(12) Uani 0.072(6) 4 0.5 d
C10a/n2 C 0.6105(9) 0.1933(4) -0.0071(12) Uani 0.071(6) 4 0.5 d
N2/c10a N 0.6105(9) 0.1933(4) -0.0071(12) Uani 0.071(6) 4 0.5 d
C11a C 0.7496(12) 0.2027(5) 0.1800(17) Uani 0.092(10) 4 1 d
C12a C 0.7167(11) 0.2152(4) 0.0611(16) Uani 0.082(9) 4 1 d
C10/n2b C 0.4028(8) 0.0913(4) -0.2347(10) Uani 0.057(5) 4 0.5 d
N2b/c10 N 0.4028(8) 0.0913(4) -0.2347(10) Uani 0.057(5) 4 0.5 d
C10b/n2 C 0.5854(11) 0.0849(4) -0.0980(11) Uani 0.068(7) 4 0.5 d
N2/c10b N 0.5854(11) 0.0849(4) -0.0980(11) Uani 0.068(7) 4 0.5 d
C11b C 0.4652(13) 0.0772(5) -0.2961(14) Uani 0.087(9) 4 1 d
C12b C 0.5751(11) 0.0749(4) -0.2093(16) Uani 0.088(9) 4 1 d
H1c11a H 0.820045 0.212093 0.248345 Uiso 0.1106 4 1 d
H1c12a H 0.757471 0.23469 0.031509 Uiso 0.098 4 1 d
H1c11b H 0.435444 0.070772 -0.381357 Uiso 0.1048 4 1 d
H1c12b H 0.638132 0.067052 -0.224278 Uiso 0.1051 4 1 d
N1ba N 0.3052(6) 0.0797(3) -0.0652(7) Uani 0.060(4) 4 1 d
C1ba C 0.2583(12) 0.0670(5) 0.0041(14) Uani 0.076(6) 4 1 d
C2ba C 0.1387(12) 0.0563(6) -0.0445(16) Uani 0.100(7) 4 1 d
C3ba C 0.0722(12) 0.0608(6) -0.1681(17) Uani 0.092(7) 4 1 d
C4ba C 0.1174(12) 0.0730(6) -0.2435(15) Uani 0.086(6) 4 1 d
C5ba C 0.0476(13) 0.0762(6) -0.3693(17) Uani 0.108(8) 4 1 d
C6ba C 0.0916(13) 0.0878(6) -0.4398(15) Uani 0.103(7) 4 1 d
C7ba C 0.2079(13) 0.0986(5) -0.3936(13) Uani 0.085(6) 4 1 d
C8ba C 0.2791(12) 0.0961(5) -0.2692(13) Uani 0.071(5) 4 1 d
C9ba C 0.2366(11) 0.0829(5) -0.1894(12) Uani 0.065(5) 4 1 d
H1c1ba H 0.306287 0.064881 0.090428 Uiso 0.0916 4 1 d
H1c2ba H 0.106712 0.046332 0.00701 Uiso 0.1197 4 1 d
H1c3ba H -0.008687 0.055356 -0.202859 Uiso 0.1107 4 1 d
H1c5ba H -0.0329 0.069879 -0.403563 Uiso 0.1298 4 1 d
H1c6ba H 0.042867 0.088909 -0.526158 Uiso 0.1237 4 1 d
H1c7ba H 0.237956 0.107584 -0.447515 Uiso 0.1025 4 1 d
N1bb N 0.5634(9) 0.0697(6) 0.1199(11) Uani 0.060(4) 4 1 d
C1bb C 0.5567(12) 0.0539(8) 0.2168(17) Uani 0.076(7) 4 1 d
C2bb C 0.6537(13) 0.0354(8) 0.3218(18) Uani 0.100(8) 4 1 d
C3bb C 0.7556(13) 0.0333(7) 0.3174(17) Uani 0.092(8) 4 1 d
C4bb C 0.7669(12) 0.0500(6) 0.2201(16) Uani 0.086(7) 4 1 d
C5bb C 0.8726(14) 0.0485(8) 0.2200(19) Uani 0.108(9) 4 1 d
C6bb C 0.8823(14) 0.0644(9) 0.127(2) Uani 0.103(8) 4 1 d
C7bb C 0.7884(13) 0.0824(8) 0.0240(18) Uani 0.085(7) 4 1 d
C8bb C 0.6822(12) 0.0840(6) 0.0210(16) Uani 0.071(6) 4 1 d
C9bb C 0.6676(10) 0.0682(5) 0.1194(14) Uani 0.065(6) 4 1 d
H1c1bb H 0.484071 0.054978 0.216648 Uiso 0.0916 4 1 d
H1c2bb H 0.647538 0.024914 0.391943 Uiso 0.1197 4 1 d
H1c3bb H 0.821034 0.019775 0.384572 Uiso 0.1107 4 1 d
H1c5bb H 0.938197 0.035558 0.288496 Uiso 0.1298 4 1 d
H1c6bb H 0.955948 0.063917 0.129615 Uiso 0.1237 4 1 d
H1c7bb H 0.79745 0.093381 -0.044005 Uiso 0.1025 4 1 d
N1aa N 0.4449(7) 0.1556(3) 0.1679(7) Uani 0.065(4) 4 1 d
C1aa C 0.3436(12) 0.1536(5) 0.1684(13) Uani 0.071(6) 4 1 d
C2aa C 0.3368(15) 0.1526(6) 0.2789(16) Uani 0.101(8) 4 1 d
C3aa C 0.4325(16) 0.1526(6) 0.3871(15) Uani 0.100(8) 4 1 d
C4aa C 0.5412(15) 0.1543(6) 0.3919(13) Uani 0.083(6) 4 1 d
C5aa C 0.6457(17) 0.1557(6) 0.5024(14) Uani 0.117(8) 4 1 d
C6aa C 0.7475(16) 0.1562(6) 0.5038(16) Uani 0.113(8) 4 1 d
C7aa C 0.7541(13) 0.1572(6) 0.3939(15) Uani 0.090(6) 4 1 d
C8aa C 0.6554(12) 0.1563(5) 0.2854(14) Uani 0.075(6) 4 1 d
C9aa C 0.5468(12) 0.1552(5) 0.2795(12) Uani 0.069(5) 4 1 d
H1c1aa H 0.274385 0.152867 0.092434 Uiso 0.085 4 1 d
H1c2aa H 0.263193 0.151919 0.276554 Uiso 0.1213 4 1 d
H1c3aa H 0.426516 0.151475 0.461162 Uiso 0.1202 4 1 d
H1c5aa H 0.643079 0.156144 0.578246 Uiso 0.1401 4 1 d
H1c6aa H 0.8164 0.155961 0.580041 Uiso 0.1353 4 1 d
H1c7aa H 0.827166 0.158492 0.395032 Uiso 0.108 4 1 d
N1ab N 0.3655(10) 0.1814(5) -0.1000(9) Uani 0.065(6) 4 1 d
C1ab C 0.2523(16) 0.1856(7) -0.1401(18) Uani 0.071(9) 4 1 d
C2ab C 0.1795(19) 0.2045(7) -0.256(2) Uani 0.101(12) 4 1 d
C3ab C 0.222(2) 0.2198(6) -0.3295(18) Uani 0.100(13) 4 1 d
C4ab C 0.3408(18) 0.2166(6) -0.2916(16) Uani 0.083(10) 4 1 d
C5ab C 0.392(2) 0.2308(7) -0.3645(18) Uani 0.117(13) 4 1 d
C6ab C 0.505(2) 0.2283(8) -0.325(2) Uani 0.113(12) 4 1 d
C7ab C 0.5772(17) 0.2095(7) -0.2091(19) Uani 0.090(10) 4 1 d
C8ab C 0.5313(16) 0.1950(6) -0.1361(16) Uani 0.075(9) 4 1 d
C9ab C 0.4134(15) 0.1975(5) -0.1736(14) Uani 0.069(8) 4 1 d
H1c1ab H 0.219988 0.175551 -0.08894 Uiso 0.085 4 1 d
H1c2ab H 0.098627 0.206394 -0.283575 Uiso 0.1213 4 1 d
H1c3ab H 0.172155 0.232936 -0.407579 Uiso 0.1202 4 1 d
H1c5ab H 0.344033 0.242692 -0.44482 Uiso 0.1401 4 1 d
H1c6ab H 0.536977 0.23926 -0.375345 Uiso 0.1353 4 1 d
H1c7ab H 0.658008 0.206831 -0.181553 Uiso 0.108 4 1 d

loop_
_atom_site_aniso_label
_atom_site_aniso_type_symbol
_atom_site_aniso_U_11
_atom_site_aniso_U_22
_atom_site_aniso_U_33
_atom_site_aniso_U_12
_atom_site_aniso_U_13
_atom_site_aniso_U_23
Ru1 Ru 0.0560(6) 0.0475(6) 0.0595(7) -0.0016(5) 0.0268(5) -0.0012(6)
P1 P 0.068(2) 0.112(4) 0.068(3) -0.001(2) 0.036(2) -0.002(3)
P2 P 0.070(3) 0.105(4) 0.150(5) 0.007(3) 0.055(3) 0.010(4)
F1 F 0.123(6) 0.174(10) 0.124(8) -0.002(6) 0.088(6) -0.019(7)
F2 F 0.263(14) 0.252(16) 0.216(14) 0.173(13) 0.160(12) 0.164(13)
F3 F 0.130(7) 0.178(10) 0.198(11) 0.001(7) 0.126(8) -0.003(8)
F4 F 0.154(9) 0.330(18) 0.119(9) 0.113(11) 0.064(7) 0.096(11)
F5 F 0.178(10) 0.324(19) 0.211(13) -0.172(12) 0.118(10) -0.131(13)
F6 F 0.294(15) 0.182(12) 0.235(14) -0.141(12) 0.201(13) -0.122(12)
F7 F 0.224(15) 0.210(16) 0.32(2) 0.033(13) 0.107(14) -0.100(17)
F8 F 0.40(3) 0.40(3) 0.57(4) 0.24(2) 0.40(3) 0.35(3)
F9 F 0.240(17) 0.42(3) 0.40(3) -0.004(17) 0.191(19) -0.25(2)
F10 F 0.40(3) 0.29(2) 0.54(4) 0.08(2) 0.31(3) 0.30(3)
F11 F 0.107(9) 0.55(4) 0.246(17) -0.028(14) 0.071(10) 0.00(2)
F12 F 0.079(7) 0.292(17) 0.241(14) 0.000(9) 0.030(8) -0.091(13)
N3a N 0.049(6) 0.036(6) 0.075(7) -0.010(4) 0.025(6) -0.012(5)
N3b N 0.063(6) 0.045(6) 0.083(8) -0.001(5) 0.048(6) -0.014(6)
C10/n2a C 0.049(7) 0.040(7) 0.104(11) -0.012(5) 0.017(7) -0.012(7)
N2a/c10 N 0.049(7) 0.040(7) 0.104(11) -0.012(5) 0.017(7) -0.012(7)
C10a/n2 C 0.054(7) 0.071(9) 0.095(10) -0.020(6) 0.041(7) -0.040(8)
N2/c10a N 0.054(7) 0.071(9) 0.095(10) -0.020(6) 0.041(7) -0.040(8)
C11a C 0.064(9) 0.069(11) 0.140(16) 0.002(8) 0.045(11) -0.010(11)
C12a C 0.075(10) 0.046(9) 0.134(14) -0.014(7) 0.058(10) -0.005(10)
C10/n2b C 0.053(6) 0.072(8) 0.042(6) -0.005(6) 0.018(6) -0.010(6)
N2b/c10 N 0.053(6) 0.072(8) 0.042(6) -0.005(6) 0.018(6) -0.010(6)
C10b/n2 C 0.104(10) 0.056(8) 0.076(9) -0.008(7) 0.070(8) -0.021(7)
N2/c10b N 0.104(10) 0.056(8) 0.076(9) -0.008(7) 0.070(8) -0.021(7)
C11b C 0.119(12) 0.103(12) 0.080(11) -0.004(10) 0.080(11) -0.001(9)
C12b C 0.050(8) 0.063(10) 0.139(15) 0.010(7) 0.036(9) 0.005(10)
N1ba N 0.057(4) 0.062(5) 0.059(5) 0.004(4) 0.026(4) -0.002(4)
C1ba C 0.083(7) 0.067(7) 0.106(8) -0.009(5) 0.066(7) 0.001(6)
C2ba C 0.080(8) 0.094(9) 0.143(11) -0.018(7) 0.067(8) -0.003(8)
C3ba C 0.064(7) 0.083(8) 0.126(10) -0.014(6) 0.041(8) -0.023(8)
C4ba C 0.064(7) 0.088(8) 0.102(9) -0.007(6) 0.037(7) -0.021(7)
C5ba C 0.060(7) 0.118(11) 0.123(12) -0.008(7) 0.023(8) -0.004(9)
C6ba C 0.072(8) 0.108(10) 0.088(9) -0.002(7) 0.003(7) -0.008(8)
C7ba C 0.092(8) 0.088(8) 0.072(7) 0.007(6) 0.035(6) -0.008(6)
C8ba C 0.061(6) 0.085(7) 0.061(6) -0.007(5) 0.023(5) -0.007(6)
C9ba C 0.060(6) 0.054(6) 0.084(7) 0.006(5) 0.036(6) -0.020(5)
N1bb N 0.058(4) 0.055(7) 0.065(7) 0.002(3) 0.028(4) 0.003(5)
C1bb C 0.105(6) 0.071(10) 0.049(11) -0.004(5) 0.032(6) 0.005(8)
C2bb C 0.117(7) 0.099(12) 0.057(13) 0.008(7) 0.019(7) 0.012(9)
C3bb C 0.084(7) 0.080(12) 0.075(12) 0.002(6) 0.005(6) 0.004(9)
C4bb C 0.075(7) 0.075(11) 0.081(12) 0.000(6) 0.015(6) 0.009(8)
C5bb C 0.080(8) 0.116(13) 0.095(14) 0.025(7) 0.013(7) 0.011(10)
C6bb C 0.058(7) 0.112(13) 0.118(13) 0.013(7) 0.023(7) -0.008(9)
C7bb C 0.079(6) 0.078(11) 0.105(12) -0.007(6) 0.048(6) -0.002(8)
C8bb C 0.055(5) 0.081(9) 0.072(10) 0.000(5) 0.025(5) 0.007(7)
C9bb C 0.068(5) 0.036(9) 0.075(9) -0.007(5) 0.021(5) 0.000(7)
N1aa N 0.071(5) 0.069(5) 0.062(5) 0.003(4) 0.036(5) 0.000(4)
C1aa C 0.102(8) 0.054(6) 0.080(7) -0.016(5) 0.062(7) -0.005(5)
C2aa C 0.114(10) 0.100(9) 0.122(10) -0.018(8) 0.083(9) -0.002(8)
C3aa C 0.148(11) 0.080(8) 0.095(10) -0.020(8) 0.076(9) -0.002(8)
C4aa C 0.118(9) 0.067(7) 0.068(8) -0.014(6) 0.046(8) 0.000(6)
C5aa C 0.157(12) 0.092(9) 0.057(8) 0.011(10) 0.013(10) -0.004(7)
C6aa C 0.108(10) 0.095(9) 0.083(10) 0.011(9) 0.001(9) 0.007(8)
C7aa C 0.092(8) 0.085(8) 0.073(8) 0.013(6) 0.022(7) -0.006(7)
C8aa C 0.066(6) 0.070(7) 0.077(8) 0.011(5) 0.023(6) 0.016(6)
C9aa C 0.089(7) 0.054(6) 0.059(7) 0.008(5) 0.033(6) 0.009(5)
N1ab N 0.063(9) 0.068(6) 0.057(8) 0.001(5) 0.021(8) 0.003(5)
C1ab C 0.076(14) 0.059(7) 0.060(11) 0.022(7) 0.017(12) -0.003(6)
C2ab C 0.079(18) 0.103(10) 0.101(15) 0.028(11) 0.024(16) 0.002(9)
C3ab C 0.12(2) 0.080(9) 0.080(15) 0.031(11) 0.032(16) 0.005(9)
C4ab C 0.113(16) 0.065(8) 0.068(12) 0.019(8) 0.040(13) 0.006(7)
C5ab C 0.20(2) 0.091(10) 0.082(13) -0.023(12) 0.084(16) 0.001(8)
C6ab C 0.166(18) 0.091(10) 0.121(15) -0.027(11) 0.100(15) -0.003(9)
C7ab C 0.110(15) 0.090(9) 0.078(12) -0.023(9) 0.051(12) -0.008(7)
C8ab C 0.081(13) 0.061(8) 0.095(11) -0.009(7) 0.049(11) 0.004(7)
C9ab C 0.089(13) 0.049(7) 0.064(10) -0.003(7) 0.033(11) 0.003(6)

loop_
_atom_type_symbol
_atom_type_scat_dispersion_real
_atom_type_scat_dispersion_imag
_atom_type_scat_source
C 0.0033 0.0016 'International Tables Vol C tables 4.2.6.8 and 6.1.1.1'
H 0.0000 0.0000 'International Tables Vol C tables 4.2.6.8 and 6.1.1.1'
F 0.0171 0.0103 'International Tables Vol C tables 4.2.6.8 and 6.1.1.1'
N 0.0061 0.0033 'International Tables Vol C tables 4.2.6.8 and 6.1.1.1'
P 0.1023 0.0942 'International Tables Vol C tables 4.2.6.8 and 6.1.1.1'
Ru -1.2594 0.8363 'International Tables Vol C tables 4.2.6.8 and 6.1.1.1'

loop_
_geom_angle_atom_site_label_1
_geom_angle_atom_site_label_2
_geom_angle_atom_site_label_3
_geom_angle
N3a Ru1 N3b 95.1(5)
N3a Ru1 N1ba 174.2(4)
N3a Ru1 N1bb 90.6(4)
N3a Ru1 N1aa 79.8(4)
N3a Ru1 N1ab 82.5(4)
N3b Ru1 N1ba 81.4(4)
N3b Ru1 N1bb 82.4(5)
N3b Ru1 N1aa 173.6(3)
N3b Ru1 N1ab 91.1(5)
N1ba Ru1 N1bb 93.5(4)
N1ba Ru1 N1aa 104.0(4)
N1ba Ru1 N1ab 93.0(4)
N1bb Ru1 N1aa 93.7(4)
N1bb Ru1 N1ab 170.0(6)
N1aa Ru1 N1ab 92.1(4)
F1 P1 F2 88.7(8)
F1 P1 F3 178.3(6)
F1 P1 F4 90.4(7)
F1 P1 F5 90.3(8)
F1 P1 F6 89.4(8)
F2 P1 F3 90.4(8)
F2 P1 F4 176.9(8)
F2 P1 F5 90.1(8)
F2 P1 F6 86.4(8)
F3 P1 F4 90.4(7)
F3 P1 F5 91.2(8)
F3 P1 F6 89.0(8)
F4 P1 F5 92.9(8)
F4 P1 F6 90.6(7)
F5 P1 F6 176.5(8)
F7 P2 F8 86.1(14)
F7 P2 F9 178.2(10)
F7 P2 F10 88.8(15)
F7 P2 F11 93.2(10)
F7 P2 F12 87.1(8)
F8 P2 F9 93.0(15)
F8 P2 F10 174.9(17)
F8 P2 F11 89.6(12)
F8 P2 F12 88.2(10)
F9 P2 F10 92.0(16)
F9 P2 F11 88.4(11)
F9 P2 F12 91.3(9)
F10 P2 F11 91.3(12)
F10 P2 F12 91.0(11)
F11 P2 F12 177.7(12)
Ru1 N3a C10/n2a 128.1(9)
Ru1 N3a N2a/c10 128.1(9)
Ru1 N3a C10a/n2 123.8(7)
Ru1 N3a N2/c10a 123.8(7)
C10/n2a N3a N2a/c10 0.0(5)
C10/n2a N3a C10a/n2 107.9(9)
C10/n2a N3a N2/c10a 107.9(9)
N2a/c10 N3a C10a/n2 107.9(9)
N2a/c10 N3a N2/c10a 107.9(9)
C10a/n2 N3a N2/c10a 0.0(5)
Ru1 N3b C10/n2b 126.9(9)
Ru1 N3b N2b/c10 126.9(9)
Ru1 N3b C10b/n2 122.1(8)
Ru1 N3b N2/c10b 122.1(8)
C10/n2b N3b N2b/c10 0.0(5)
C10/n2b N3b C10b/n2 110.2(12)
C10/n2b N3b N2/c10b 110.2(12)
N2b/c10 N3b C10b/n2 110.2(12)
N2b/c10 N3b N2/c10b 110.2(12)
C10b/n2 N3b N2/c10b 0.0(5)
N3a C10/n2a N2a/c10 0
N3a C10/n2a C11a 106.9(13)
N3a C10/n2a C8aa 119.5(11)
N2a/c10 C10/n2a C11a 0
N2a/c10 C10/n2a C8aa 0
C11a C10/n2a C8aa 133.5(12)
N3a N2a/c10 C10/n2a 0
N3a N2a/c10 C11a 106.9(13)
N3a N2a/c10 C8aa 119.5(11)
C10/n2a N2a/c10 C11a 0
C10/n2a N2a/c10 C8aa 0
C11a N2a/c10 C8aa 133.5(12)
N3a C10a/n2 N2/c10a 0
N3a C10a/n2 C12a 109.2(12)
N3a C10a/n2 C8ab 119.9(12)
N2/c10a C10a/n2 C12a 0
N2/c10a C10a/n2 C8ab 0
C12a C10a/n2 C8ab 130.9(16)
N3a N2/c10a C10a/n2 0
N3a N2/c10a C12a 109.2(12)
N3a N2/c10a C8ab 119.9(12)
C10a/n2 N2/c10a C12a 0
C10a/n2 N2/c10a C8ab 0
C12a N2/c10a C8ab 130.9(16)
C10/n2a C11a N2a/c10 0.0(5)
C10/n2a C11a C12a 111.0(12)
C10/n2a C11a H1c11a 124.49
N2a/c10 C11a C12a 111.0(12)
N2a/c10 C11a H1c11a 124.49
C12a C11a H1c11a 124.49
C10a/n2 C12a N2/c10a 0.0(5)
C10a/n2 C12a C11a 104.9(15)
C10a/n2 C12a H1c12a 127.53
N2/c10a C12a C11a 104.9(15)
N2/c10a C12a H1c12a 127.53
C11a C12a H1c12a 127.53
N3b C10/n2b N2b/c10 0
N3b C10/n2b C11b 106.6(10)
N3b C10/n2b C8ba 118.0(12)
N2b/c10 C10/n2b C11b 0
N2b/c10 C10/n2b C8ba 0
C11b C10/n2b C8ba 134.9(11)
N3b N2b/c10 C10/n2b 0
N3b N2b/c10 C11b 106.6(10)
N3b N2b/c10 C8ba 118.0(12)
C10/n2b N2b/c10 C11b 0
C10/n2b N2b/c10 C8ba 0
C11b N2b/c10 C8ba 134.9(11)
N3b C10b/n2 N2/c10b 0
N3b C10b/n2 C12b 106.5(10)
N3b C10b/n2 C8bb 121.9(15)
N2/c10b C10b/n2 C12b 0
N2/c10b C10b/n2 C8bb 0
C12b C10b/n2 C8bb 131.6(15)
N3b N2/c10b C10b/n2 0
N3b N2/c10b C12b 106.5(10)
N3b N2/c10b C8bb 121.9(15)
C10b/n2 N2/c10b C12b 0
C10b/n2 N2/c10b C8bb 0
C12b N2/c10b C8bb 131.6(15)
C10/n2b C11b N2b/c10 0.0(5)
C10/n2b C11b C12b 105.3(14)
C10/n2b C11b H1c11b 127.37
N2b/c10 C11b C12b 105.3(14)
N2b/c10 C11b H1c11b 127.37
C12b C11b H1c11b 127.37
C10b/n2 C12b N2/c10b 0.0(5)
C10b/n2 C12b C11b 111.3(16)
C10b/n2 C12b H1c12b 124.35
N2/c10b C12b C11b 111.3(16)
N2/c10b C12b H1c12b 124.35
C11b C12b H1c12b 124.35
Ru1 N1ba C1ba 117.6(7)
Ru1 N1ba C9ba 117.2(8)
C1ba N1ba C9ba 118.9(10)
N1ba C1ba C2ba 122.8(13)
N1ba C1ba H1c1ba 118.6
C2ba C1ba H1c1ba 118.6
C1ba C2ba C3ba 116.9(19)
C1ba C2ba H1c2ba 121.55
C3ba C2ba H1c2ba 121.55
C2ba C3ba C4ba 122.2(15)
C2ba C3ba H1c3ba 118.89
C4ba C3ba H1c3ba 118.89
C3ba C4ba C5ba 120.7(14)
C3ba C4ba C9ba 117.9(14)
C5ba C4ba C9ba 121.4(18)
C4ba C5ba C6ba 120.1(15)
C4ba C5ba H1c5ba 119.97
C6ba C5ba H1c5ba 119.97
C5ba C6ba C7ba 122.0(15)
C5ba C6ba H1c6ba 119.01
C7ba C6ba H1c6ba 119
C6ba C7ba C8ba 119.2(18)
C6ba C7ba H1c7ba 120.38
C8ba C7ba H1c7ba 120.38
C10/n2b C8ba N2b/c10 0.0(5)
C10/n2b C8ba C7ba 114.0(16)
C10/n2b C8ba C9ba 121.3(11)
N2b/c10 C8ba C7ba 114.0(16)
N2b/c10 C8ba C9ba 121.3(11)
C7ba C8ba C9ba 121.1(14)
N1ba C9ba C4ba 121.2(16)
N1ba C9ba C8ba 122.6(12)
C4ba C9ba C8ba 116.2(13)
Ru1 N1bb C1bb 119.6(12)
Ru1 N1bb C9bb 114.7(11)
C1bb N1bb C9bb 118.9(12)
N1bb C1bb C2bb 122.8(17)
N1bb C1bb H1c1bb 118.6
C2bb C1bb H1c1bb 118.6
C1bb C2bb C3bb 117(2)
C1bb C2bb H1c2bb 121.55
C3bb C2bb H1c2bb 121.55
C2bb C3bb C4bb 122.2(15)
C2bb C3bb H1c3bb 118.89
C4bb C3bb H1c3bb 118.89
C3bb C4bb C5bb 120.7(15)
C3bb C4bb C9bb 117.9(16)
C5bb C4bb C9bb 121.4(19)
C4bb C5bb C6bb 120.1(16)
C4bb C5bb H1c5bb 119.97
C6bb C5bb H1c5bb 119.97
C5bb C6bb C7bb 122(2)
C5bb C6bb H1c6bb 119.01
C7bb C6bb H1c6bb 119
C6bb C7bb C8bb 119(2)
C6bb C7bb H1c7bb 120.38
C8bb C7bb H1c7bb 120.38
C10b/n2 C8bb N2/c10b 0.0(5)
C10b/n2 C8bb C7bb 115.6(18)
C10b/n2 C8bb C9bb 119.1(14)
N2/c10b C8bb C7bb 115.6(18)
N2/c10b C8bb C9bb 119.1(14)
C7bb C8bb C9bb 121.1(14)
N1bb C9bb C4bb 121.2(17)
N1bb C9bb C8bb 122.6(12)
C4bb C9bb C8bb 116.2(15)
Ru1 N1aa C1aa 116.7(7)
Ru1 N1aa C9aa 116.5(9)
C1aa N1aa C9aa 119.3(12)
N1aa C1aa C2aa 121.3(11)
N1aa C1aa H1c1aa 119.34
C2aa C1aa H1c1aa 119.34
C1aa C2aa C3aa 121(2)
C1aa C2aa H1c2aa 119.57
C3aa C2aa H1c2aa 119.57
C2aa C3aa C4aa 120(2)
C2aa C3aa H1c3aa 119.9
C4aa C3aa H1c3aa 119.9
C3aa C4aa C5aa 123.5(18)
C3aa C4aa C9aa 118.3(13)
C5aa C4aa C9aa 118.1(18)
C4aa C5aa C6aa 122.0(19)
C4aa C5aa H1c5aa 118.99
C6aa C5aa H1c5aa 118.99
C5aa C6aa C7aa 120.3(14)
C5aa C6aa H1c6aa 119.84
C7aa C6aa H1c6aa 119.83
C6aa C7aa C8aa 119.5(18)
C6aa C7aa H1c7aa 120.25
C8aa C7aa H1c7aa 120.24
C10/n2a C8aa N2a/c10 0.0(5)
C10/n2a C8aa C7aa 113.8(15)
C10/n2a C8aa C9aa 119.6(11)
N2a/c10 C8aa C7aa 113.8(15)
N2a/c10 C8aa C9aa 119.6(11)
C7aa C8aa C9aa 122.1(18)
N1aa C9aa C4aa 119.9(14)
N1aa C9aa C8aa 122.2(14)
C4aa C9aa C8aa 117.8(12)
Ru1 N1ab C1ab 118.9(13)
Ru1 N1ab C9ab 114.6(10)
C1ab N1ab C9ab 119.3(13)
N1ab C1ab C2ab 121(2)
N1ab C1ab H1c1ab 119.34
C2ab C1ab H1c1ab 119.34
C1ab C2ab C3ab 121(2)
C1ab C2ab H1c2ab 119.57
C3ab C2ab H1c2ab 119.57
C2ab C3ab C4ab 120.2(17)
C2ab C3ab H1c3ab 119.9
C4ab C3ab H1c3ab 119.9
C3ab C4ab C5ab 123.5(17)
C3ab C4ab C9ab 118(2)
C5ab C4ab C9ab 118(2)
C4ab C5ab C6ab 122.0(19)
C4ab C5ab H1c5ab 118.99
C6ab C5ab H1c5ab 118.99
C5ab C6ab C7ab 120(3)
C5ab C6ab H1c6ab 119.84
C7ab C6ab H1c6ab 119.83
C6ab C7ab C8ab 120(2)
C6ab C7ab H1c7ab 120.25
C8ab C7ab H1c7ab 120.24
C10a/n2 C8ab N2/c10a 0.0(5)
C10a/n2 C8ab C7ab 115.4(16)
C10a/n2 C8ab C9ab 119.0(19)
N2/c10a C8ab C7ab 115.4(16)
N2/c10a C8ab C9ab 119.0(19)
C7ab C8ab C9ab 122.1(16)
N1ab C9ab C4ab 119.9(17)
N1ab C9ab C8ab 122.2(14)
C4ab C9ab C8ab 118(2)

loop_
_geom_bond_atom_site_label_1
_geom_bond_atom_site_label_2
_geom_bond_distance
Ru1 N3a 1.956(9)
Ru1 N3b 1.982(13)
Ru1 N1ba 2.152(7)
Ru1 N1bb 2.120(13)
Ru1 N1aa 2.154(10)
Ru1 N1ab 2.119(12)
P1 F1 1.571(13)
P1 F2 1.527(14)
P1 F3 1.585(14)
P1 F4 1.520(13)
P1 F5 1.519(15)
P1 F6 1.536(14)
P2 F7 1.60(2)
P2 F8 1.48(3)
P2 F9 1.49(3)
P2 F10 1.43(3)
P2 F11 1.526(12)
P2 F12 1.517(9)
N3a C10/n2a 1.375(14)
N3a N2a/c10 1.375(14)
N3a C10a/n2 1.392(19)
N3a N2/c10a 1.392(19)
N3b C10/n2b 1.359(13)
N3b N2b/c10 1.359(13)
N3b C10b/n2 1.343(18)
N3b N2/c10b 1.343(18)
C10/n2a N2a/c10 0
C10/n2a C11a 1.38(2)
C10/n2a C8aa 1.40(2)
N2a/c10 C11a 1.38(2)
N2a/c10 C8aa 1.40(2)
C10a/n2 N2/c10a 0
C10a/n2 C12a 1.403(16)
C10a/n2 C8ab 1.45(2)
N2/c10a C12a 1.403(16)
N2/c10a C8ab 1.45(2)
C11a C12a 1.38(3)
C11a H1c11a 0.96
C12a H1c12a 0.96
C10/n2b N2b/c10 0
C10/n2b C11b 1.42(2)
C10/n2b C8ba 1.489(19)
N2b/c10 C11b 1.42(2)
N2b/c10 C8ba 1.489(19)
C10b/n2 N2/c10b 0
C10b/n2 C12b 1.36(2)
C10b/n2 C8bb 1.434(17)
N2/c10b C12b 1.36(2)
N2/c10b C8bb 1.434(17)
C11b C12b 1.347(18)
C11b H1c11b 0.96
C12b H1c12b 0.96
N1ba C1ba 1.33(2)
N1ba C9ba 1.381(15)
C1ba C2ba 1.44(2)
C1ba H1c1ba 0.96
C2ba C3ba 1.37(2)
C2ba H1c2ba 0.96
C3ba C4ba 1.37(3)
C3ba H1c3ba 0.96
C4ba C5ba 1.40(2)
C4ba C9ba 1.422(19)
C5ba C6ba 1.30(3)
C5ba H1c5ba 0.96
C6ba C7ba 1.40(2)
C6ba H1c6ba 0.96
C7ba C8ba 1.387(19)
C7ba H1c7ba 0.96
C8ba C9ba 1.40(3)
N1bb C1bb 1.33(3)
N1bb C9bb 1.38(2)
C1bb C2bb 1.44(2)
C1bb H1c1bb 0.96
C2bb C3bb 1.37(3)
C2bb H1c2bb 0.96
C3bb C4bb 1.37(3)
C3bb H1c3bb 0.96
C4bb C5bb 1.40(3)
C4bb C9bb 1.422(18)
C5bb C6bb 1.30(4)
C5bb H1c5bb 0.96
C6bb C7bb 1.40(2)
C6bb H1c6bb 0.96
C7bb C8bb 1.39(3)
C7bb H1c7bb 0.96
C8bb C9bb 1.40(3)
N1aa C1aa 1.34(2)
N1aa C9aa 1.411(13)
C1aa C2aa 1.42(3)
C1aa H1c1aa 0.96
C2aa C3aa 1.35(2)
C2aa H1c2aa 0.96
C3aa C4aa 1.41(3)
C3aa H1c3aa 0.96
C4aa C5aa 1.42(2)
C4aa C9aa 1.43(3)
C5aa C6aa 1.34(3)
C5aa H1c5aa 0.96
C6aa C7aa 1.41(3)
C6aa H1c6aa 0.96
C7aa C8aa 1.369(18)
C7aa H1c7aa 0.96
C8aa C9aa 1.40(2)
N1ab C1ab 1.34(2)
N1ab C9ab 1.41(3)
C1ab C2ab 1.42(3)
C1ab H1c1ab 0.96
C2ab C3ab 1.35(4)
C2ab H1c2ab 0.96
C3ab C4ab 1.41(3)
C3ab H1c3ab 0.96
C4ab C5ab 1.42(4)
C4ab C9ab 1.43(2)
C5ab C6ab 1.34(4)
C5ab H1c5ab 0.96
C6ab C7ab 1.41(3)
C6ab H1c6ab 0.96
C7ab C8ab 1.37(4)
C7ab H1c7ab 0.96
C8ab C9ab 1.40(3)

loop_
_geom_hbond_atom_site_label_D
_geom_hbond_atom_site_label_H
_geom_hbond_atom_site_label_A
_geom_hbond_site_symmetry_A
_geom_hbond_distance_DH
_geom_hbond_distance_HA
_geom_hbond_distance_DA
_geom_hbond_angle_DHA
C11a H1c11a F8 2_645 0.96 2.49 3.32(2) 144.76
C11b H1c11b F4 2_644 0.96 2.21 3.133(18) 160.02
C1ba H1c1ba F1 2_645 0.96 2.38 3.208(19) 143.69
C3ba H1c3ba F2 4_454 0.96 2.43 3.33(2) 155.01
C1aa H1c1aa F12 3_565 0.96 2.49 3.279(16) 139.28
C1ab H1c1ab F12 3_565 0.96 2.46 3.30(3) 146.76
C3ab H1c3ab F12 2_544 0.96 2.46 3.28(2) 142.45
C7ab H1c7ab F11 3_665 0.96 2.25 3.18(3) 162.07

loop_
_jana_atom_site_adp_c_label
_jana_atom_site_adp_c_type_symbol
_jana_atom_site_adp_c_111
_jana_atom_site_adp_c_112
_jana_atom_site_adp_c_113
_jana_atom_site_adp_c_122
_jana_atom_site_adp_c_123
_jana_atom_site_adp_c_133
_jana_atom_site_adp_c_222
_jana_atom_site_adp_c_223
_jana_atom_site_adp_c_233
_jana_atom_site_adp_c_333
Ru1 Ru -0.0008(4) -0.00012(9) -0.0005(3) 0.00005(4) -0.00022(8) -0.0006(3) 0.00000(3) 0.00005(4) -0.00031(11) -0.0012(5)
